data_8100794
loop_
_publ_author_name
'Polamo, Mika'
'H\"am\"al\"ainen, Markku'

_publ_section_title
;
Crystal structure of 2-(2,6-dimethylphenylamino)pyridine, C~13~H~14~N~2~
;
_journal_issue 4
_journal_name_full 'Zeitschrift f\"ur Kristallographie - New Crystal Structures'
_journal_page_first 563
_journal_page_last 564
_journal_volume 217
_journal_year 2002
_chemical_formula_structural 'C13 H14 N2'
_chemical_formula_sum 'C13 H14 N2'
_chemical_formula_weight 198.26
_space_group_IT_number 14
_symmetry_cell_setting monoclinic
_symmetry_space_group_name_Hall '-P 2ybc'
_symmetry_space_group_name_H-M 'P 1 21/c 1'
_cell_angle_alpha 90.00
_cell_angle_beta 116.40(3)
_cell_angle_gamma 90.00
_cell_formula_units_Z 4
_cell_length_a 12.653(17)
_cell_length_b 7.185(2)
_cell_length_c 13.87(2)
_cell_measurement_temperature 193(2)
_cell_volume 1130(2)
_diffrn_ambient_temperature 193(2)
_exptl_crystal_density_diffrn 1.166
_cod_original_sg_symbol_H-M 'P 21/c'
_cod_database_code 8100794

loop_
_symmetry_equiv_pos_as_xyz
'x, y, z'
'-x, y+1/2, -z+1/2'
'-x, -y, -z'
'x, -y-1/2, z-1/2'

loop_
_atom_site_label
_atom_site_type_symbol
_atom_site_fract_x
_atom_site_fract_y
_atom_site_fract_z
_atom_site_U_iso_or_equiv
_atom_site_adp_type
_atom_site_occupancy
_atom_site_symmetry_multiplicity
_atom_site_Wyckoff_symbol
_atom_site_calc_flag
_atom_site_refinement_flags
_atom_site_disorder_assembly
_atom_site_disorder_group
N1 N 0.46587(11) -0.02751(17) 0.36060(10) 0.0329(3) Uani 1 4 e d . . .
C2 C 0.36561(13) 0.07048(19) 0.33293(12) 0.0286(4) Uani 1 4 e d . . .
C3 C 0.27816(15) 0.0828(2) 0.22519(12) 0.0314(4) Uani 1 4 e d . . .
H3 H 0.2073(16) 0.150(2) 0.2070(13) 0.036(4) Uiso 1 4 e d . . .
C4 C 0.29632(16) -0.0072(2) 0.14616(13) 0.0354(4) Uani 1 4 e d . . .
H4 H 0.2345(17) -0.001(2) 0.0696(16) 0.047(5) Uiso 1 4 e d . . .
C5 C 0.39959(16) -0.1070(2) 0.17358(14) 0.0387(4) Uani 1 4 e d . . .
H5 H 0.4150(16) -0.171(2) 0.1204(15) 0.045(5) Uiso 1 4 e d . . .
C6 C 0.48030(16) -0.1128(2) 0.28120(14) 0.0370(4) Uani 1 4 e d . . .
H6 H 0.5517(15) -0.187(2) 0.3037(13) 0.039(5) Uiso 1 4 e d . . .
N7 N 0.35612(13) 0.15883(18) 0.41653(11) 0.0346(3) Uani 1 4 e d . . .
H7 H 0.4073(19) 0.120(3) 0.4794(17) 0.052(6) Uiso 1 4 e d . . .
C8 C 0.24742(13) 0.2393(2) 0.40412(12) 0.0319(4) Uani 1 4 e d . . .
C9 C 0.21462(16) 0.4156(2) 0.35645(12) 0.0392(4) Uani 1 4 e d . . .
C10 C 0.2937(2) 0.5259(3) 0.3239(2) 0.0604(6) Uani 1 4 e d . . .
H101 H 0.384(4) 0.529(4) 0.386(3) 0.140(12) Uiso 1 4 e d . . .
H102 H 0.264(3) 0.654(4) 0.302(2) 0.106(9) Uiso 1 4 e d . . .
H103 H 0.310(3) 0.473(4) 0.274(2) 0.100(10) Uiso 1 4 e d . . .
C11 C 0.10572(19) 0.4871(3) 0.34299(15) 0.0502(5) Uani 1 4 e d . . .
H11 H 0.0855(19) 0.602(3) 0.3105(16) 0.061(6) Uiso 1 4 e d . . .
C12 C 0.03569(18) 0.3918(3) 0.37836(16) 0.0544(5) Uani 1 4 e d . . .
H12 H -0.038(2) 0.450(3) 0.3755(19) 0.082(7) Uiso 1 4 e d . . .
C13 C 0.07067(17) 0.2214(3) 0.42677(16) 0.0499(5) Uani 1 4 e d . . .
H13 H 0.019(2) 0.154(3) 0.4512(17) 0.072(7) Uiso 1 4 e d . . .
C14 C 0.17611(15) 0.1413(2) 0.43973(13) 0.0367(4) Uani 1 4 e d . . .
C15 C 0.2133(2) -0.0469(3) 0.4919(2) 0.0544(5) Uani 1 4 e d . . .
H151 H 0.152(3) -0.115(4) 0.503(2) 0.093(8) Uiso 1 4 e d . . .
H152 H 0.280(3) -0.042(3) 0.569(2) 0.093(8) Uiso 1 4 e d . . .
H153 H 0.232(2) -0.128(3) 0.4487(19) 0.077(7) Uiso 1 4 e d . . .

loop_
_atom_site_aniso_label
_atom_site_aniso_U_11
_atom_site_aniso_U_22
_atom_site_aniso_U_33
_atom_site_aniso_U_23
_atom_site_aniso_U_13
_atom_site_aniso_U_12
N1 0.0322(8) 0.0346(7) 0.0341(7) 0.0018(5) 0.0167(6) 0.0056(6)
C2 0.0296(8) 0.0271(7) 0.0313(8) 0.0016(6) 0.0155(7) -0.0019(6)
C3 0.0298(9) 0.0314(8) 0.0328(9) 0.0001(7) 0.0138(7) -0.0004(7)
C4 0.0398(10) 0.0332(8) 0.0319(9) -0.0015(7) 0.0149(8) -0.0048(7)
C5 0.0495(11) 0.0339(9) 0.0390(10) -0.0065(7) 0.0253(9) -0.0029(8)
C6 0.0376(10) 0.0347(9) 0.0440(10) -0.0008(7) 0.0229(8) 0.0050(7)
N7 0.0324(8) 0.0442(8) 0.0276(7) 0.0014(6) 0.0138(6) 0.0094(6)
C8 0.0299(8) 0.0381(8) 0.0256(8) -0.0025(6) 0.0104(7) 0.0058(7)
C9 0.0495(11) 0.0392(9) 0.0285(8) 0.0028(7) 0.0169(8) 0.0085(8)
C10 0.0880(19) 0.0452(12) 0.0667(15) 0.0120(10) 0.0512(14) 0.0094(11)
C11 0.0584(13) 0.0475(11) 0.0366(10) 0.0042(8) 0.0138(9) 0.0231(10)
C12 0.0365(11) 0.0683(13) 0.0545(12) -0.0085(10) 0.0167(10) 0.0155(10)
C13 0.0353(10) 0.0600(12) 0.0578(12) -0.0061(9) 0.0238(9) -0.0020(9)
C14 0.0333(9) 0.0391(9) 0.0385(9) -0.0042(7) 0.0166(8) -0.0004(7)
C15 0.0651(14) 0.0409(11) 0.0699(15) 0.0065(10) 0.0414(13) -0.0020(10)

loop_
_geom_bond_atom_site_label_1
_geom_bond_atom_site_label_2
_geom_bond_distance
_geom_bond_site_symmetry_2
_geom_bond_publ_flag
N1 C6 1.342(2) . ?
N1 C2 1.349(2) . ?
C2 N7 1.373(2) . ?
C2 C3 1.413(2) . ?
C3 C4 1.377(2) . ?
C3 H3 0.947(18) . ?
C4 C5 1.387(3) . ?
C4 H4 1.002(19) . ?
C5 C6 1.385(2) . ?
C5 H5 0.96(2) . ?
C6 H6 0.972(17) . ?
N7 C8 1.430(2) . ?
N7 H7 0.87(2) . ?
C8 C14 1.396(2) . ?
C8 C9 1.404(2) . ?
C9 C11 1.403(3) . ?
C9 C10 1.495(3) . ?
C10 H101 1.08(4) . ?
C10 H102 0.99(3) . ?
C10 H103 0.89(3) . ?
C11 C12 1.372(3) . ?
C11 H11 0.92(2) . ?
C12 C13 1.371(3) . ?
C12 H12 1.00(3) . ?
C13 C14 1.389(3) . ?
C13 H13 0.98(2) . ?
C14 C15 1.507(3) . ?
C15 H151 0.99(3) . ?
C15 H152 1.03(3) . ?
C15 H153 0.94(3) . ?

loop_
_cod_related_entry_id
_cod_related_entry_database
_cod_related_entry_code
1 ChemSpider 21122339
